data_4132059
loop_
_publ_author_name
'Diesel, Johannes'
'Finogenova, Anastasiia M.'
'Cramer, Nicolai'

_publ_section_title
;
 Nickel-Catalyzed Enantioselective Pyridone C-H Functionalizations Enabled
 by a Bulky N-Heterocyclic Carbene Ligand.
;
_journal_issue 13
_journal_name_full 'Journal of the American Chemical Society'
_journal_page_first 4489
_journal_page_last 4493
_journal_paper_doi 10.1021/jacs.8b01181
_journal_volume 140
_journal_year 2018
_chemical_absolute_configuration rmad
_chemical_formula_moiety 'C54 H53 Cl N2 Ni, C H2 Cl2'
_chemical_formula_sum 'C55 H55 Cl3 N2 Ni'
_chemical_formula_weight 909.07
_space_group_crystal_system monoclinic
_space_group_IT_number 4
_space_group_name_Hall 'P 2yb'
_space_group_name_H-M_alt 'P 1 21 1'
_atom_sites_solution_hydrogens geom
_atom_sites_solution_primary direct
_atom_sites_solution_secondary difmap
_audit_creation_method SHELXL-2017/1
_cell_angle_alpha 90
_cell_angle_beta 96.9576(13)
_cell_angle_gamma 90
_cell_formula_units_Z 4
_cell_length_a 13.46881(19)
_cell_length_b 23.5381(3)
_cell_length_c 14.6728(2)
_cell_measurement_reflns_used 17325
_cell_measurement_temperature 100.00(10)
_cell_measurement_theta_max 75.2230
_cell_measurement_theta_min 3.0160
_cell_volume 4617.47(11)
_computing_cell_refinement 'CrysAlisPro 1.171.38.46 (Rigaku OD, 2015)'
_computing_data_collection 'CrysAlisPro 1.171.38.46 (Rigaku OD, 2015)'
_computing_data_reduction 'CrysAlisPro 1.171.38.46 (Rigaku OD, 2015)'
_computing_molecular_graphics 'Mercury 3.9 (CCDC, 2016)'
_computing_publication_material 'CIFTab (Sheldrick, 2015)'
_computing_structure_refinement 'SHELXL-2017/1 (Sheldrick, 2017)'
_computing_structure_solution 'SHELXT (Sheldrick, 2015)'
_diffrn_ambient_environment N~2~
_diffrn_ambient_temperature 100.00(10)
_diffrn_detector 'CCD plate'
_diffrn_detector_area_resol_mean 5.2817
_diffrn_detector_type AtlasS2
_diffrn_measured_fraction_theta_full 1.000
_diffrn_measured_fraction_theta_max 0.989
_diffrn_measurement_details
;
List of Runs (angles in degrees, time in seconds):

  # Type    Start    End  Width  t~exp~   \w     \q     \k     \f   Frames
--------------------------------------------------------------------------
  1  \w   -103.00 -13.00   1.00    5.00    --  -40.91 -57.00-150.00   90
  2  \w    -68.00  29.00   1.00    5.00    --  -40.91  57.00  90.00   97
  3  \w   -112.00 -22.00   1.00    5.00    --  -40.91 -57.00  30.00   90
  4  \w   -117.00 -10.00   1.00    5.00    --  -40.91 -77.00 -30.00  107
  5  \w     54.00  97.00   1.00    5.00    --   40.91-125.00 -60.00   43
  6  \w     59.00 121.00   1.00   20.00    --  111.85-125.00  60.00   62
  7  \w     36.00  86.00   1.00   20.00    --  111.85 -77.00  60.00   50
  8  \w     43.00  81.00   1.00   20.00    --  111.85 -45.00  90.00   38
  9  \w     87.00 161.00   1.00   20.00    --  111.85  45.00-150.00   74
 10  \w     79.00 106.00   1.00   20.00    --  111.85 -94.00  90.00   27
 11  \w     37.00 138.00   1.00   20.00    --  111.85 -30.00 -60.00  101
 12  \w     98.00 144.00   1.00   20.00    --  111.85 -77.00  60.00   46
 13  \w     52.00  86.00   1.00   20.00    --  111.85 -94.00 -30.00   34
 14  \w    125.00 178.00   1.00   20.00    --  111.85 125.00  60.00   53
 15  \w    103.00 178.00   1.00   20.00    --  111.85  30.00  30.00   75
 16  \w     40.00 122.00   1.00   20.00    --  111.85-125.00 -90.00   82
 17  \w     88.00 178.00   1.00   20.00    --  111.85  45.00 -90.00   90
 18  \w     98.00 125.00   1.00   20.00    --  111.85 -45.00  90.00   27
 19  \w     39.00 138.00   1.00   20.00    --  111.85 -45.00-150.00   99
 20  \w     97.00 133.00   1.00   20.00    --  111.85 156.00-147.00   36
;
_diffrn_measurement_device 'four-circle diffractometer'
_diffrn_measurement_device_type 'SuperNova, Dual, Cu at zero, AtlasS2'
_diffrn_measurement_method '\w scans'
_diffrn_radiation_monochromator mirror
_diffrn_radiation_probe x-ray
_diffrn_radiation_type 'Cu K\a'
_diffrn_radiation_wavelength 1.54184
_diffrn_reflns_av_R_equivalents 0.0240
_diffrn_reflns_av_unetI/netI 0.0412
_diffrn_reflns_Laue_measured_fraction_full 1.000
_diffrn_reflns_Laue_measured_fraction_max 0.989
_diffrn_reflns_limit_h_max 16
_diffrn_reflns_limit_h_min -15
_diffrn_reflns_limit_k_max 29
_diffrn_reflns_limit_k_min -29
_diffrn_reflns_limit_l_max 18
_diffrn_reflns_limit_l_min -12
_diffrn_reflns_number 35816
_diffrn_reflns_point_group_measured_fraction_full 1.000
_diffrn_reflns_point_group_measured_fraction_max 0.989
_diffrn_reflns_theta_full 67.684
_diffrn_reflns_theta_max 76.054
_diffrn_reflns_theta_min 3.034
_diffrn_source 'micro-focus sealed X-ray tube'
_diffrn_source_type 'SuperNova (Cu) X-ray Source'
_exptl_absorpt_coefficient_mu 2.495
_exptl_absorpt_correction_T_max 1.000
_exptl_absorpt_correction_T_min 0.401
_exptl_absorpt_correction_type gaussian
_exptl_absorpt_process_details
;
CrysAlisPro 1.171.38.46 (Rigaku Oxford Diffraction, 2015)
Numerical absorption correction based on gaussian integration over
a multifaceted crystal model.
Empirical absorption correction using spherical harmonics,
 implemented in SCALE3 ABSPACK scaling algorithm.
;
_exptl_crystal_colour 'clear pale red'
_exptl_crystal_density_diffrn 1.308
_exptl_crystal_description plate
_exptl_crystal_F_000 1912
_exptl_crystal_size_max 0.308
_exptl_crystal_size_mid 0.153
_exptl_crystal_size_min 0.082
_refine_diff_density_max 0.487
_refine_diff_density_min -0.373
_refine_diff_density_rms 0.046
_refine_ls_abs_structure_details
;
 Refined as an inversion twin.
;
_refine_ls_abs_structure_Flack 0.037(11)
_refine_ls_extinction_method none
_refine_ls_goodness_of_fit_ref 1.030
_refine_ls_hydrogen_treatment constr
_refine_ls_matrix_type full
_refine_ls_number_parameters 1168
_refine_ls_number_reflns 18586
_refine_ls_number_restraints 123
_refine_ls_restrained_S_all 1.034
_refine_ls_R_factor_all 0.0440
_refine_ls_R_factor_gt 0.0392
_refine_ls_shift/su_max 0.001
_refine_ls_shift/su_mean 0.000
_refine_ls_structure_factor_coef Fsqd
_refine_ls_weighting_details 'w=1/[\s^2^(Fo^2^)+(0.0594P)^2^+0.2453P] where P=(Fo^2^+2Fc^2^)/3'
_refine_ls_weighting_scheme calc
_refine_ls_wR_factor_gt 0.1044
_refine_ls_wR_factor_ref 0.1085
_reflns_Friedel_coverage 0.951
_reflns_Friedel_fraction_full 1.000
_reflns_Friedel_fraction_max 0.989
_reflns_number_gt 16891
_reflns_number_total 18586
_reflns_threshold_expression 'I > 2\s(I)'
_cod_data_source_file ja8b01181_si_003.cif
_cod_data_source_block jdi-1-711
_cod_original_cell_volume 4617.45(12)
_cod_original_sg_symbol_H-M 'P 21'
_cod_database_code 4132059
_shelx_shelxl_version_number 2017/1
_shelx_space_group_comment
;
The symmetry employed for this shelxl refinement is uniquely defined
by the following loop, which should always be used as a source of
symmetry information in preference to the above space-group names.
They are only intended as comments.
;
_shelx_estimated_absorpt_t_min 0.514
_shelx_estimated_absorpt_t_max 0.822

loop_
_space_group_symop_operation_xyz
'x, y, z'
'-x, y+1/2, -z'

loop_
_atom_site_label
_atom_site_type_symbol
_atom_site_fract_x
_atom_site_fract_y
_atom_site_fract_z
_atom_site_U_iso_or_equiv
_atom_site_adp_type
_atom_site_occupancy
_atom_site_site_symmetry_order
_atom_site_calc_flag
_atom_site_refinement_flags_posn
_atom_site_refinement_flags_adp
_atom_site_refinement_flags_occupancy
_atom_site_disorder_assembly
_atom_site_disorder_group
Ni1 Ni -0.13351(4) 0.47973(2) 0.26269(4) 0.02994(13) Uani 1 1 d . . . . .
Cl1 Cl -0.22062(5) 0.49900(3) 0.37581(5) 0.03197(15) Uani 1 1 d . . . . .
N1 N 0.06964(19) 0.46678(11) 0.35772(17) 0.0268(5) Uani 1 1 d . . . . .
N2 N 0.01894(19) 0.55294(11) 0.36570(17) 0.0263(5) Uani 1 1 d . . . . .
C1 C -0.0089(2) 0.50135(13) 0.3279(2) 0.0267(5) Uani 1 1 d . . . . .
C2 C 0.1116(2) 0.54979(14) 0.4189(2) 0.0290(6) Uani 1 1 d . . . . .
H2 H 0.146060 0.579880 0.452348 0.035 Uiso 1 1 calc R U . . .
C3 C 0.1430(2) 0.49540(14) 0.4135(2) 0.0298(6) Uani 1 1 d . . . . .
H3 H 0.203922 0.479897 0.442545 0.036 Uiso 1 1 calc R U . . .
C4 C 0.0771(2) 0.40751(13) 0.3336(2) 0.0285(6) Uani 1 1 d . . . . .
C5 C 0.0225(2) 0.36714(13) 0.3778(2) 0.0299(6) Uani 1 1 d . . . . .
C6 C 0.0276(3) 0.31082(13) 0.3505(2) 0.0346(7) Uani 1 1 d . . . . .
H6 H -0.008658 0.282793 0.379305 0.042 Uiso 1 1 calc R U . . .
C7 C 0.0848(3) 0.29446(14) 0.2817(3) 0.0393(7) Uani 1 1 d . . . . .
C8 C 0.1389(3) 0.33571(15) 0.2403(3) 0.0405(8) Uani 1 1 d . . . . .
H8 H 0.177709 0.324677 0.193396 0.049 Uiso 1 1 calc R U . . .
C9 C 0.1373(3) 0.39272(14) 0.2661(2) 0.0338(7) Uani 1 1 d . . . . .
C10 C -0.0369(2) 0.38485(13) 0.4559(2) 0.0297(6) Uani 1 1 d . . . . .
H10 H -0.071951 0.421157 0.436751 0.036 Uiso 1 1 calc R U . . .
C11 C 0.0359(3) 0.3978(2) 0.5425(3) 0.0460(9) Uani 1 1 d . . . . .
H11A H 0.077977 0.364498 0.558710 0.069 Uiso 1 1 calc R U . . .
H11B H -0.002243 0.407004 0.593413 0.069 Uiso 1 1 calc R U . . .
H11C H 0.078194 0.430197 0.530666 0.069 Uiso 1 1 calc R U . . .
C12 C -0.1170(3) 0.34216(13) 0.4747(2) 0.0308(6) Uani 1 1 d . . . . .
C13 C -0.0992(3) 0.29920(15) 0.5400(3) 0.0412(8) Uani 1 1 d . . . . .
H13 H -0.034149 0.294409 0.572109 0.049 Uiso 1 1 calc R U . . .
C14 C -0.1765(4) 0.26325(16) 0.5583(3) 0.0509(10) Uani 1 1 d . . . . .
H14 H -0.163915 0.234349 0.603429 0.061 Uiso 1 1 calc R U . . .
C15 C -0.2715(4) 0.26919(16) 0.5115(3) 0.0489(10) Uani 1 1 d . . . . .
H15 H -0.324127 0.244712 0.524495 0.059 Uiso 1 1 calc R U . . .
C16 C -0.2888(3) 0.31107(16) 0.4459(3) 0.0445(8) Uani 1 1 d . . . . .
H16 H -0.353515 0.314965 0.412732 0.053 Uiso 1 1 calc R U . . .
C17 C -0.2132(3) 0.34745(15) 0.4278(3) 0.0370(7) Uani 1 1 d . . . . .
H17 H -0.226692 0.376421 0.382974 0.044 Uiso 1 1 calc R U . . .
C18 C 0.0897(4) 0.23343(16) 0.2532(3) 0.0546(11) Uani 1 1 d . . . . .
H18A H 0.141586 0.213781 0.294007 0.082 Uiso 1 1 calc R U . . .
H18B H 0.105683 0.231386 0.189874 0.082 Uiso 1 1 calc R U . . .
H18C H 0.024845 0.215237 0.257038 0.082 Uiso 1 1 calc R U . . .
C19 C 0.2015(3) 0.43595(15) 0.2219(2) 0.0374(7) Uani 1 1 d . . . . .
H19 H 0.178814 0.474680 0.238243 0.045 Uiso 1 1 calc R U . . .
C20 C 0.1884(3) 0.43162(18) 0.1165(3) 0.0467(9) Uani 1 1 d . . . . .
H20A H 0.216170 0.395504 0.098074 0.070 Uiso 1 1 calc R U . . .
H20B H 0.223513 0.463180 0.090870 0.070 Uiso 1 1 calc R U . . .
H20C H 0.117054 0.433417 0.093397 0.070 Uiso 1 1 calc R U . . .
C21 C 0.3119(3) 0.43025(15) 0.2612(3) 0.0394(7) Uani 1 1 d . . . . .
C22 C 0.3598(3) 0.47356(19) 0.3148(3) 0.0506(9) Uani 1 1 d . . . . .
H22 H 0.323689 0.506994 0.326103 0.061 Uiso 1 1 calc R U . . .
C23 C 0.4594(4) 0.4686(2) 0.3519(4) 0.0588(11) Uani 1 1 d . . . . .
H23 H 0.489871 0.498029 0.389682 0.071 Uiso 1 1 calc R U . . .
C24 C 0.5142(4) 0.4213(2) 0.3344(4) 0.0585(11) Uani 1 1 d . . . . .
H24 H 0.582456 0.418140 0.359121 0.070 Uiso 1 1 calc R U . . .
C25 C 0.4678(4) 0.3785(2) 0.2800(4) 0.0557(10) Uani 1 1 d . . . . .
H25 H 0.504770 0.345759 0.267012 0.067 Uiso 1 1 calc R U . . .
C26 C 0.3679(3) 0.38316(18) 0.2444(3) 0.0487(9) Uani 1 1 d . . . . .
H26 H 0.337383 0.353232 0.207616 0.058 Uiso 1 1 calc R U . . .
C27 C -0.0355(2) 0.60571(12) 0.3534(2) 0.0267(5) Uani 1 1 d . . . . .
C28 C -0.0289(2) 0.63724(13) 0.2734(2) 0.0296(6) Uani 1 1 d . . . . .
C29 C -0.0798(3) 0.68885(14) 0.2634(2) 0.0355(7) Uani 1 1 d . . . . .
H29 H -0.076540 0.710776 0.209472 0.043 Uiso 1 1 calc R U . . .
C30 C -0.1353(3) 0.70895(14) 0.3305(2) 0.0359(7) Uani 1 1 d . . . . .
C31 C -0.1373(2) 0.67737(14) 0.4106(2) 0.0330(6) Uani 1 1 d . . . . .
H31 H -0.173460 0.691502 0.457422 0.040 Uiso 1 1 calc R U . . .
C32 C -0.0874(2) 0.62551(13) 0.4237(2) 0.0281(6) Uani 1 1 d . . . . .
C33 C -0.0852(2) 0.59289(13) 0.5129(2) 0.0287(6) Uani 1 1 d . . . . .
H33 H -0.076091 0.551848 0.498444 0.034 Uiso 1 1 calc R U . . .
C34 C -0.1837(3) 0.59802(18) 0.5542(2) 0.0402(8) Uani 1 1 d . . . . .
H34A H -0.191773 0.637097 0.575164 0.060 Uiso 1 1 calc R U . . .
H34B H -0.182940 0.571971 0.606411 0.060 Uiso 1 1 calc R U . . .
H34C H -0.239456 0.588280 0.507609 0.060 Uiso 1 1 calc R U . . .
C35 C 0.0014(2) 0.60989(13) 0.5842(2) 0.0276(6) Uani 1 1 d . . . . .
C36 C 0.0601(2) 0.65793(13) 0.5766(2) 0.0310(6) Uani 1 1 d . . . . .
H36 H 0.046758 0.681921 0.524447 0.037 Uiso 1 1 calc R U . . .
C37 C 0.1384(3) 0.67129(16) 0.6447(2) 0.0365(7) Uani 1 1 d . . . . .
H37 H 0.178670 0.703819 0.638197 0.044 Uiso 1 1 calc R U . . .
C38 C 0.1572(3) 0.63727(19) 0.7215(3) 0.0426(8) Uani 1 1 d . . . . .
H38 H 0.209912 0.646489 0.768200 0.051 Uiso 1 1 calc R U . . .
C39 C 0.0988(3) 0.58966(18) 0.7301(3) 0.0426(8) Uani 1 1 d . . . . .
H39 H 0.111309 0.566361 0.783101 0.051 Uiso 1 1 calc R U . . .
C40 C 0.0223(3) 0.57568(15) 0.6620(2) 0.0346(7) Uani 1 1 d . . . . .
H40 H -0.016426 0.542485 0.668305 0.041 Uiso 1 1 calc R U . . .
C41 C -0.1935(4) 0.76366(17) 0.3164(3) 0.0496(10) Uani 1 1 d . . . . .
H41A H -0.161965 0.788298 0.274405 0.074 Uiso 1 1 calc R U . . .
H41B H -0.194020 0.782928 0.375572 0.074 Uiso 1 1 calc R U . . .
H41C H -0.262345 0.755283 0.290171 0.074 Uiso 1 1 calc R U . . .
C42 C 0.0408(3) 0.61999(15) 0.2045(2) 0.0345(7) Uani 1 1 d . . . . .
H42 H 0.054762 0.578544 0.213891 0.041 Uiso 1 1 calc R U . . .
C43 C 0.1400(3) 0.6511(2) 0.2289(3) 0.0484(9) Uani 1 1 d . . . . .
H43A H 0.130505 0.691740 0.216265 0.073 Uiso 1 1 calc R U . . .
H43B H 0.189819 0.635904 0.192012 0.073 Uiso 1 1 calc R U . . .
H43C H 0.163216 0.645596 0.294252 0.073 Uiso 1 1 calc R U . . .
C44 C -0.0050(3) 0.62737(15) 0.1044(2) 0.0361(7) Uani 1 1 d . . . . .
C45 C 0.0525(3) 0.6468(2) 0.0376(3) 0.0573(11) Uani 1 1 d . . . . .
H45 H 0.118657 0.659987 0.055670 0.069 Uiso 1 1 calc R U . . .
C46 C 0.0144(4) 0.6471(3) -0.0549(3) 0.0636(13) Uani 1 1 d . . . . .
H46 H 0.055009 0.659846 -0.099475 0.076 Uiso 1 1 calc R U . . .
C47 C -0.0818(4) 0.62908(18) -0.0823(3) 0.0494(9) Uani 1 1 d . . . . .
H47 H -0.106402 0.625971 -0.145523 0.059 Uiso 1 1 calc R U . . .
C48 C -0.1397(4) 0.6160(2) -0.0173(3) 0.0536(10) Uani 1 1 d . . . . .
H48 H -0.208017 0.606919 -0.035243 0.064 Uiso 1 1 calc R U . . .
C49 C -0.1034(3) 0.6154(2) 0.0754(3) 0.0484(9) Uani 1 1 d . . . . .
H49 H -0.147297 0.606483 0.119330 0.058 Uiso 1 1 calc R U . . .
C50 C -0.2545(3) 0.4434(3) 0.1774(3) 0.0624(14) Uani 1 1 d . . . . .
H50 H -0.319001 0.441792 0.197170 0.075 Uiso 1 1 calc R U . . .
C51 C -0.1811(4) 0.40036(19) 0.1922(3) 0.0594(13) Uani 1 1 d . . . . .
H51 H -0.188795 0.363914 0.218264 0.071 Uiso 1 1 calc R U . . .
C52 C -0.0958(4) 0.42207(18) 0.1610(3) 0.0473(9) Uani 1 1 d . . . . .
H52 H -0.032830 0.403441 0.165166 0.057 Uiso 1 1 calc R U . . .
C53 C -0.1174(3) 0.47728(18) 0.1213(2) 0.0429(8) Uani 1 1 d . . . . .
H53 H -0.072040 0.501271 0.094658 0.051 Uiso 1 1 calc R U . . .
C54 C -0.2182(3) 0.4890(2) 0.1292(2) 0.0480(9) Uani 1 1 d . . . . .
H54 H -0.254894 0.521515 0.106404 0.058 Uiso 1 1 calc R U . . .
Ni2 Ni 0.35169(4) 0.48521(2) 0.76472(4) 0.03038(14) Uani 1 1 d . . . . .
Cl2 Cl 0.26674(6) 0.49969(3) 0.88093(5) 0.03379(15) Uani 1 1 d . . . . .
N3 N 0.5554(2) 0.46469(11) 0.85560(18) 0.0285(5) Uani 1 1 d . . . . .
N4 N 0.5101(2) 0.55126(11) 0.87181(18) 0.0278(5) Uani 1 1 d . . . . .
C55 C 0.4783(2) 0.50154(13) 0.8302(2) 0.0286(6) Uani 1 1 d . . . . .
C56 C 0.6037(2) 0.54516(14) 0.9225(2) 0.0313(6) Uani 1 1 d . . . . .
H56 H 0.640585 0.573721 0.957675 0.038 Uiso 1 1 calc R U . . .
C57 C 0.6320(2) 0.49069(14) 0.9120(2) 0.0314(6) Uani 1 1 d . . . . .
H57 H 0.692616 0.473559 0.938299 0.038 Uiso 1 1 calc R U . . .
C58 C 0.5584(3) 0.40657(13) 0.8248(2) 0.0305(6) Uani 1 1 d . . . . .
C59 C 0.5029(3) 0.36545(13) 0.8670(2) 0.0305(6) Uani 1 1 d . . . . .
C60 C 0.5023(3) 0.31023(14) 0.8321(3) 0.0372(7) Uani 1 1 d . . . . .
H60 H 0.465416 0.281688 0.859016 0.045 Uiso 1 1 calc R U . . .
C61 C 0.5545(3) 0.29570(15) 0.7585(3) 0.0431(8) Uani 1 1 d . . . . .
C62 C 0.6100(3) 0.33758(15) 0.7207(3) 0.0427(8) Uani 1 1 d . . . . .
H62 H 0.646409 0.327924 0.671306 0.051 Uiso 1 1 calc R U . . .
C63 C 0.6138(3) 0.39349(14) 0.7534(2) 0.0354(7) Uani 1 1 d . . . . .
C64 C 0.4501(3) 0.38019(14) 0.9496(2) 0.0320(6) Uani 1 1 d . . . . .
H64 H 0.417457 0.417971 0.936644 0.038 Uiso 1 1 calc R U . . .
C65 C 0.5271(3) 0.3878(2) 1.0350(3) 0.0511(10) Uani 1 1 d . . . . .
H65A H 0.569268 0.353875 1.043593 0.077 Uiso 1 1 calc R U . . .
H65B H 0.492144 0.393463 1.089092 0.077 Uiso 1 1 calc R U . . .
H65C H 0.568942 0.421039 1.026624 0.077 Uiso 1 1 calc R U . . .
C66 C 0.3678(3) 0.33875(14) 0.9660(2) 0.0331(6) Uani 1 1 d . . . . .
C67 C 0.3827(3) 0.29280(17) 1.0263(3) 0.0444(8) Uani 1 1 d . . . . .
H67 H 0.447378 0.286058 1.058063 0.053 Uiso 1 1 calc R U . . .
C68 C 0.3035(4) 0.25648(17) 1.0405(3) 0.0534(11) Uani 1 1 d . . . . .
H68 H 0.315151 0.225270 1.081435 0.064 Uiso 1 1 calc R U . . .
C69 C 0.2094(3) 0.26562(16) 0.9958(3) 0.0474(9) Uani 1 1 d . . . . .
H69 H 0.155784 0.241088 1.005963 0.057 Uiso 1 1 calc R U . . .
C70 C 0.1934(3) 0.31099(16) 0.9358(3) 0.0426(8) Uani 1 1 d . . . . .
H70 H 0.128457 0.317621 0.904464 0.051 Uiso 1 1 calc R U . . .
C71 C 0.2719(3) 0.34691(14) 0.9211(2) 0.0354(7) Uani 1 1 d . . . . .
H71 H 0.259772 0.377727 0.879434 0.043 Uiso 1 1 calc R U . . .
C72 C 0.5545(4) 0.23557(17) 0.7237(3) 0.0550(11) Uani 1 1 d . . . . .
H72A H 0.611993 0.215123 0.755414 0.083 Uiso 1 1 calc R U . . .
H72B H 0.559093 0.235834 0.657506 0.083 Uiso 1 1 calc R U . . .
H72C H 0.492553 0.216608 0.735363 0.083 Uiso 1 1 calc R U . . .
C73 C 0.6777(3) 0.43826(14) 0.7119(2) 0.0383(7) Uani 1 1 d . . . . .
H73 H 0.652588 0.476306 0.729027 0.046 Uiso 1 1 calc R U . . .
C74 C 0.6657(4) 0.43556(17) 0.6060(3) 0.0483(9) Uani 1 1 d . . . . .
H74A H 0.696043 0.400474 0.586416 0.072 Uiso 1 1 calc R U . . .
H74B H 0.698964 0.468378 0.581950 0.072 Uiso 1 1 calc R U . . .
H74C H 0.594434 0.436122 0.582435 0.072 Uiso 1 1 calc R U . . .
C75 C 0.7873(3) 0.43487(16) 0.7516(3) 0.0418(8) Uani 1 1 d . . . . .
C76 C 0.8346(3) 0.48091(18) 0.7989(3) 0.0488(9) Uani 1 1 d . . . . .
H76 H 0.797818 0.514743 0.805919 0.059 Uiso 1 1 calc R U . . .
C77 C 0.9344(4) 0.4780(2) 0.8357(3) 0.0552(10) Uani 1 1 d . . . . .
H77 H 0.964423 0.509254 0.869451 0.066 Uiso 1 1 calc R U . . .
C78 C 0.9903(4) 0.4301(2) 0.8236(3) 0.0577(11) Uani 1 1 d . . . . .
H78 H 1.059001 0.428485 0.847648 0.069 Uiso 1 1 calc R U . . .
C79 C 0.9442(4) 0.3840(2) 0.7752(3) 0.0559(10) Uani 1 1 d . . . . .
H79 H 0.981880 0.350738 0.766578 0.067 Uiso 1 1 calc R U . . .
C80 C 0.8446(3) 0.38641(18) 0.7401(3) 0.0475(9) Uani 1 1 d . . . . .
H80 H 0.814481 0.354699 0.707562 0.057 Uiso 1 1 calc R U . . .
C81 C 0.4602(2) 0.60551(13) 0.8601(2) 0.0287(6) Uani 1 1 d . . . . .
C82 C 0.4719(2) 0.63766(13) 0.7823(2) 0.0302(6) Uani 1 1 d . . . . .
C83 C 0.4266(3) 0.69112(14) 0.7742(2) 0.0340(6) Uani 1 1 d . . . . .
H83 H 0.435476 0.714239 0.722774 0.041 Uiso 1 1 calc R U . . .
C84 C 0.3689(3) 0.71131(14) 0.8395(2) 0.0335(6) Uani 1 1 d . . . . .
C85 C 0.3618(2) 0.67848(14) 0.9173(2) 0.0329(6) Uani 1 1 d . . . . .
H85 H 0.324247 0.692579 0.963233 0.039 Uiso 1 1 calc R U . . .
C86 C 0.4079(2) 0.62577(13) 0.9301(2) 0.0296(6) Uani 1 1 d . . . . .
C87 C 0.4068(2) 0.59210(14) 1.0180(2) 0.0307(6) Uani 1 1 d . . . . .
H87 H 0.408754 0.550985 1.001156 0.037 Uiso 1 1 calc R U . . .
C88 C 0.3112(3) 0.60129(17) 1.0632(3) 0.0403(7) Uani 1 1 d . . . . .
H88A H 0.309364 0.640472 1.085544 0.060 Uiso 1 1 calc R U . . .
H88B H 0.310397 0.574970 1.114873 0.060 Uiso 1 1 calc R U . . .
H88C H 0.252609 0.594305 1.018108 0.060 Uiso 1 1 calc R U . . .
C89 C 0.4983(2) 0.60358(14) 1.0871(2) 0.0316(6) Uani 1 1 d . . . . .
C90 C 0.5596(3) 0.65076(15) 1.0835(2) 0.0355(7) Uani 1 1 d . . . . .
H90 H 0.544669 0.678028 1.036075 0.043 Uiso 1 1 calc R U . . .
C91 C 0.6429(3) 0.65863(18) 1.1485(3) 0.0418(8) Uani 1 1 d . . . . .
H91 H 0.685037 0.690697 1.144836 0.050 Uiso 1 1 calc R U . . .
C92 C 0.6639(3) 0.6190(2) 1.2191(3) 0.0478(9) Uani 1 1 d . . . . .
H92 H 0.720412 0.624145 1.263778 0.057 Uiso 1 1 calc R U . . .
C93 C 0.6018(3) 0.5719(2) 1.2239(3) 0.0487(10) Uani 1 1 d . . . . .
H93 H 0.615560 0.544967 1.272000 0.058 Uiso 1 1 calc R U . . .
C94 C 0.5203(3) 0.56481(17) 1.1586(2) 0.0385(7) Uani 1 1 d . . . . .
H94 H 0.478191 0.532738 1.162220 0.046 Uiso 1 1 calc R U . . .
C95 C 0.3132(3) 0.76672(15) 0.8252(3) 0.0421(8) Uani 1 1 d . . . . .
H95A H 0.347845 0.791534 0.785697 0.063 Uiso 1 1 calc R U . . .
H95B H 0.310428 0.785245 0.884647 0.063 Uiso 1 1 calc R U . . .
H95C H 0.245060 0.759416 0.795945 0.063 Uiso 1 1 calc R U . . .
C96 C 0.5403(3) 0.61858(15) 0.7132(2) 0.0339(6) Uani 1 1 d . . . . .
H96 H 0.557018 0.577845 0.726950 0.041 Uiso 1 1 calc R U . . .
C97 C 0.6384(3) 0.6522(2) 0.7317(3) 0.0475(9) Uani 1 1 d . . . . .
H97A H 0.624721 0.692744 0.721884 0.071 Uiso 1 1 calc R U . . .
H97B H 0.685045 0.639265 0.689676 0.071 Uiso 1 1 calc R U . . .
H97C H 0.668054 0.645922 0.795221 0.071 Uiso 1 1 calc R U . . .
C98 C 0.4941(3) 0.62132(14) 0.6128(2) 0.0342(7) Uani 1 1 d . . . . .
C99 C 0.5541(4) 0.6090(3) 0.5470(4) 0.0666(14) Uani 1 1 d . . . . .
H99 H 0.622363 0.599967 0.565114 0.080 Uiso 1 1 calc R U . . .
C100 C 0.5178(5) 0.6094(3) 0.4531(4) 0.0800(19) Uani 1 1 d . . . . .
H100 H 0.561992 0.602487 0.408569 0.096 Uiso 1 1 calc R U . . .
C101 C 0.4183(4) 0.61970(19) 0.4258(3) 0.0542(11) Uani 1 1 d . . . . .
H101 H 0.392904 0.619993 0.362548 0.065 Uiso 1 1 calc R U . . .
C102 C 0.3569(3) 0.62950(17) 0.4911(3) 0.0468(9) Uani 1 1 d . . . . .
H102 H 0.287533 0.635655 0.473134 0.056 Uiso 1 1 calc R U . . .
C103 C 0.3941(3) 0.63065(17) 0.5843(3) 0.0411(8) Uani 1 1 d . . . . .
H103 H 0.349837 0.637981 0.628596 0.049 Uiso 1 1 calc R U . . .
C104 C 0.2237(3) 0.4649(2) 0.6729(3) 0.0495(10) Uani 1 1 d . . . . .
H104 H 0.158749 0.468629 0.691206 0.059 Uiso 1 1 calc R U . . .
C105 C 0.2836(4) 0.41495(18) 0.6826(3) 0.0546(12) Uani 1 1 d . . . . .
H105 H 0.263720 0.378915 0.703209 0.065 Uiso 1 1 calc R U . . .
C106 C 0.3777(4) 0.42868(17) 0.6560(3) 0.0480(9) Uani 1 1 d . . . . .
H106 H 0.433932 0.404203 0.657801 0.058 Uiso 1 1 calc R U . . .
C107 C 0.3723(3) 0.48726(17) 0.6254(2) 0.0421(8) Uani 1 1 d . . . . .
H107 H 0.425346 0.508275 0.604376 0.051 Uiso 1 1 calc R U . . .
C108 C 0.2754(3) 0.50768(19) 0.6321(2) 0.0440(8) Uani 1 1 d . . . . .
H108 H 0.249712 0.543846 0.612477 0.053 Uiso 1 1 calc R U . . .
Cl3 Cl 0.4584(8) 0.3125(5) 0.5210(8) 0.102(3) Uani 0.214(4) 1 d D U P A 2
Cl4 Cl 0.2656(7) 0.2846(6) 0.4268(6) 0.106(3) Uani 0.214(4) 1 d D U P A 2
C110 C 0.3470(15) 0.3343(11) 0.4733(17) 0.069(5) Uani 0.214(4) 1 d D U P A 2
H11D H 0.357528 0.361954 0.424591 0.082 Uiso 0.214(4) 1 calc R U P A 2
H11E H 0.314798 0.354984 0.520601 0.082 Uiso 0.214(4) 1 calc R U P A 2
Cl5 Cl 0.45076(12) 0.25678(6) 0.46028(11) 0.0600(4) Uani 0.786(4) 1 d D U P A 1
Cl6 Cl 0.27224(13) 0.32597(12) 0.46310(12) 0.0785(7) Uani 0.786(4) 1 d D U P A 1
C109 C 0.3986(5) 0.3199(3) 0.4969(5) 0.0515(13) Uani 0.786(4) 1 d D U P A 1
H10A H 0.410751 0.321796 0.564694 0.062 Uiso 0.786(4) 1 calc R U P A 1
H10B H 0.433180 0.352560 0.472221 0.062 Uiso 0.786(4) 1 calc R U P A 1
Cl7 Cl 0.94979(13) 0.30639(9) 0.02265(14) 0.0795(6) Uani 0.835(4) 1 d D U P B 1
Cl8 Cl 0.75488(12) 0.28913(8) -0.08231(12) 0.0601(4) Uani 0.835(4) 1 d D U P B 1
C112 C 0.8385(4) 0.3384(2) -0.0250(4) 0.0472(11) Uani 0.835(4) 1 d D U P B 1
H11F H 0.853935 0.368140 -0.068896 0.057 Uiso 0.835(4) 1 calc R U P B 1
H11G H 0.806321 0.356970 0.024290 0.057 Uiso 0.835(4) 1 calc R U P B 1
Cl9 Cl 0.9447(8) 0.2551(5) -0.0320(9) 0.093(4) Uani 0.165(4) 1 d D U P B 2
Cl10 Cl 0.7625(8) 0.3212(8) -0.0426(8) 0.100(5) Uani 0.165(4) 1 d D U P B 2
C111 C 0.8865(17) 0.3172(12) -0.001(2) 0.066(7) Uani 0.165(4) 1 d D U P B 2
H11H H 0.893112 0.319583 0.067050 0.079 Uiso 0.165(4) 1 calc R U P B 2
H11I H 0.921666 0.350334 -0.023377 0.079 Uiso 0.165(4) 1 calc R U P B 2

loop_
_atom_site_aniso_label
_atom_site_aniso_U_11
_atom_site_aniso_U_22
_atom_site_aniso_U_33
_atom_site_aniso_U_23
_atom_site_aniso_U_13
_atom_site_aniso_U_12
Ni1 0.0325(3) 0.0298(3) 0.0259(3) -0.0020(2) -0.00285(19) -0.0052(2)
Cl1 0.0308(3) 0.0314(3) 0.0323(3) -0.0023(3) -0.0023(3) -0.0002(3)
N1 0.0309(12) 0.0258(12) 0.0231(11) -0.0003(9) 0.0007(9) 0.0018(10)
N2 0.0289(12) 0.0240(11) 0.0248(12) -0.0015(9) -0.0022(9) 0.0014(9)
C1 0.0324(14) 0.0238(13) 0.0237(13) -0.0017(10) 0.0023(10) -0.0001(11)
C2 0.0266(13) 0.0311(14) 0.0285(14) -0.0034(11) -0.0002(11) 0.0002(11)
C3 0.0302(13) 0.0297(14) 0.0281(13) -0.0016(11) -0.0018(11) 0.0026(11)
C4 0.0339(14) 0.0246(13) 0.0276(14) -0.0006(11) 0.0059(12) 0.0031(11)
C5 0.0351(15) 0.0254(14) 0.0296(15) -0.0002(11) 0.0057(12) 0.0019(12)
C6 0.0458(17) 0.0233(14) 0.0371(17) 0.0009(12) 0.0142(14) 0.0023(12)
C7 0.0513(19) 0.0265(15) 0.0428(18) -0.0022(13) 0.0164(15) 0.0017(14)
C8 0.054(2) 0.0286(16) 0.0431(19) -0.0039(13) 0.0216(16) 0.0017(14)
C9 0.0448(17) 0.0281(15) 0.0300(15) -0.0003(12) 0.0109(13) 0.0018(13)
C10 0.0339(15) 0.0286(14) 0.0272(15) -0.0010(11) 0.0056(12) 0.0022(12)
C11 0.047(2) 0.061(2) 0.0297(17) -0.0005(16) 0.0033(15) -0.0100(18)
C12 0.0413(16) 0.0232(13) 0.0295(15) -0.0034(11) 0.0113(12) 0.0011(12)
C13 0.059(2) 0.0318(16) 0.0339(17) 0.0021(13) 0.0096(15) 0.0033(15)
C14 0.083(3) 0.0314(17) 0.043(2) 0.0039(15) 0.025(2) -0.0011(18)
C15 0.064(2) 0.0327(17) 0.057(2) -0.0096(16) 0.034(2) -0.0106(17)
C16 0.0448(18) 0.0338(17) 0.058(2) -0.0082(15) 0.0172(17) -0.0044(15)
C17 0.0406(17) 0.0308(15) 0.0405(17) -0.0026(13) 0.0087(14) 0.0004(13)
C18 0.079(3) 0.0266(16) 0.066(3) -0.0053(16) 0.039(2) -0.0006(18)
C19 0.0509(19) 0.0309(15) 0.0333(17) 0.0003(13) 0.0161(14) -0.0003(14)
C20 0.060(2) 0.046(2) 0.0356(18) 0.0015(15) 0.0135(16) -0.0093(18)
C21 0.0497(19) 0.0349(17) 0.0367(17) -0.0007(13) 0.0182(15) -0.0080(15)
C22 0.056(2) 0.044(2) 0.056(2) -0.0091(18) 0.0223(18) -0.0137(18)
C23 0.058(2) 0.061(3) 0.060(3) -0.009(2) 0.019(2) -0.021(2)
C24 0.048(2) 0.069(3) 0.060(3) 0.008(2) 0.016(2) -0.010(2)
C25 0.052(2) 0.054(2) 0.063(3) 0.003(2) 0.016(2) 0.0035(19)
C26 0.057(2) 0.043(2) 0.049(2) -0.0064(17) 0.0132(18) -0.0023(17)
C27 0.0302(13) 0.0231(13) 0.0263(14) -0.0015(11) 0.0011(11) 0.0000(11)
C28 0.0316(14) 0.0282(14) 0.0292(15) -0.0006(11) 0.0046(11) 0.0010(12)
C29 0.0459(18) 0.0284(14) 0.0321(16) 0.0032(12) 0.0051(13) 0.0054(13)
C30 0.0420(17) 0.0303(15) 0.0344(17) -0.0022(13) 0.0008(13) 0.0070(13)
C31 0.0344(15) 0.0330(15) 0.0309(15) -0.0053(12) 0.0010(12) 0.0064(12)
C32 0.0268(13) 0.0282(14) 0.0284(14) -0.0021(11) -0.0005(11) -0.0012(11)
C33 0.0301(14) 0.0304(14) 0.0253(14) -0.0027(11) 0.0022(11) -0.0033(11)
C34 0.0314(15) 0.056(2) 0.0334(17) -0.0042(15) 0.0053(13) -0.0091(15)
C35 0.0283(13) 0.0285(14) 0.0262(14) -0.0034(11) 0.0035(11) -0.0001(11)
C36 0.0340(15) 0.0287(14) 0.0306(15) -0.0015(11) 0.0042(12) -0.0003(12)
C37 0.0318(15) 0.0417(17) 0.0355(17) -0.0058(14) 0.0022(13) -0.0066(13)
C38 0.0344(16) 0.061(2) 0.0308(16) -0.0031(16) -0.0017(13) -0.0035(16)
C39 0.0382(17) 0.055(2) 0.0340(17) 0.0104(15) 0.0006(14) 0.0058(16)
C40 0.0357(16) 0.0367(16) 0.0314(16) 0.0058(13) 0.0040(13) 0.0012(13)
C41 0.068(3) 0.0365(18) 0.043(2) -0.0014(15) 0.0006(18) 0.0211(18)
C42 0.0359(15) 0.0377(16) 0.0302(16) 0.0026(13) 0.0060(12) 0.0042(13)
C43 0.0376(18) 0.069(3) 0.0387(19) -0.0028(18) 0.0076(15) -0.0037(18)
C44 0.0400(17) 0.0381(17) 0.0307(16) -0.0008(13) 0.0059(13) 0.0018(14)
C45 0.046(2) 0.084(3) 0.042(2) 0.011(2) 0.0090(17) 0.003(2)
C46 0.062(3) 0.091(4) 0.040(2) 0.011(2) 0.0137(19) 0.013(3)
C47 0.070(3) 0.046(2) 0.0311(18) -0.0025(15) 0.0013(17) -0.0013(19)
C48 0.056(2) 0.061(3) 0.041(2) 0.0078(18) -0.0058(18) -0.014(2)
C49 0.048(2) 0.060(2) 0.0364(19) 0.0090(17) 0.0033(16) -0.0083(18)
C50 0.047(2) 0.102(4) 0.037(2) -0.024(2) 0.0022(17) -0.038(3)
C51 0.093(4) 0.044(2) 0.041(2) -0.0157(17) 0.006(2) -0.028(2)
C52 0.061(2) 0.0438(19) 0.0350(18) -0.0173(15) -0.0013(17) 0.0017(17)
C53 0.0463(18) 0.051(2) 0.0301(16) -0.0051(15) 0.0012(13) -0.0095(17)
C54 0.0430(18) 0.072(3) 0.0258(15) -0.0009(17) -0.0081(13) 0.0019(19)
Ni2 0.0357(3) 0.0280(3) 0.0255(2) -0.0014(2) -0.0040(2) -0.0045(2)
Cl2 0.0345(3) 0.0329(3) 0.0324(3) -0.0021(3) -0.0024(3) 0.0013(3)
N3 0.0343(13) 0.0243(12) 0.0262(12) -0.0023(9) 0.0008(10) 0.0032(10)
N4 0.0328(13) 0.0235(11) 0.0257(12) -0.0038(9) -0.0021(10) 0.0036(10)
C55 0.0366(15) 0.0243(13) 0.0244(13) -0.0016(10) 0.0016(11) 0.0012(12)
C56 0.0306(14) 0.0322(15) 0.0294(15) -0.0046(12) -0.0026(12) 0.0034(12)
C57 0.0339(14) 0.0316(15) 0.0280(13) -0.0016(12) 0.0006(11) 0.0057(12)
C58 0.0401(16) 0.0251(14) 0.0266(14) -0.0013(11) 0.0054(12) 0.0032(12)
C59 0.0361(15) 0.0262(14) 0.0294(15) -0.0004(11) 0.0048(12) 0.0030(12)
C60 0.0499(19) 0.0239(14) 0.0405(18) -0.0006(12) 0.0159(15) -0.0019(13)
C61 0.056(2) 0.0284(16) 0.048(2) -0.0061(14) 0.0205(17) -0.0003(15)
C62 0.060(2) 0.0290(16) 0.044(2) -0.0031(14) 0.0240(17) 0.0003(15)
C63 0.0462(18) 0.0272(15) 0.0344(16) 0.0006(12) 0.0114(14) 0.0009(13)
C64 0.0354(15) 0.0298(14) 0.0312(16) -0.0004(12) 0.0056(12) 0.0038(12)
C65 0.048(2) 0.072(3) 0.0324(18) 0.0033(18) 0.0015(16) -0.0069(19)
C66 0.0428(17) 0.0281(14) 0.0304(15) -0.0016(12) 0.0123(13) 0.0062(13)
C67 0.052(2) 0.0388(18) 0.0447(19) 0.0092(15) 0.0139(16) 0.0094(16)
C68 0.074(3) 0.0348(18) 0.057(2) 0.0151(17) 0.029(2) 0.0071(18)
C69 0.061(2) 0.0332(17) 0.053(2) -0.0004(15) 0.0280(19) -0.0041(16)
C70 0.0443(18) 0.0352(17) 0.050(2) -0.0058(15) 0.0134(16) -0.0032(15)
C71 0.0440(18) 0.0282(14) 0.0345(16) 0.0031(12) 0.0066(13) 0.0004(13)
C72 0.078(3) 0.0309(17) 0.062(3) -0.0104(17) 0.034(2) -0.0048(18)
C73 0.059(2) 0.0264(14) 0.0319(16) 0.0000(12) 0.0151(15) -0.0021(14)
C74 0.074(3) 0.0404(19) 0.0338(18) -0.0002(15) 0.0192(17) -0.0120(19)
C75 0.056(2) 0.0361(17) 0.0364(18) 0.0002(14) 0.0202(16) -0.0065(16)
C76 0.059(2) 0.0399(19) 0.051(2) -0.0017(17) 0.0195(17) -0.0121(18)
C77 0.061(2) 0.051(2) 0.056(2) -0.0007(19) 0.0176(19) -0.016(2)
C78 0.055(2) 0.067(3) 0.054(3) 0.007(2) 0.020(2) -0.014(2)
C79 0.061(3) 0.052(2) 0.058(3) 0.0036(19) 0.022(2) -0.002(2)
C80 0.054(2) 0.0419(19) 0.050(2) -0.0033(16) 0.0193(17) -0.0022(17)
C81 0.0304(14) 0.0243(13) 0.0300(15) -0.0019(11) -0.0024(11) 0.0017(11)
C82 0.0301(14) 0.0257(13) 0.0344(16) -0.0025(11) 0.0020(12) 0.0010(11)
C83 0.0371(16) 0.0261(14) 0.0378(17) 0.0011(12) 0.0006(13) 0.0010(12)
C84 0.0344(15) 0.0262(14) 0.0386(17) -0.0037(12) -0.0007(13) 0.0026(12)
C85 0.0337(15) 0.0310(15) 0.0330(16) -0.0064(12) 0.0007(12) 0.0039(12)
C86 0.0315(14) 0.0271(14) 0.0288(14) -0.0037(11) -0.0015(11) 0.0003(11)
C87 0.0330(15) 0.0309(14) 0.0275(14) -0.0035(12) 0.0009(12) -0.0003(12)
C88 0.0342(16) 0.051(2) 0.0359(17) -0.0006(15) 0.0034(13) -0.0010(15)
C89 0.0328(14) 0.0344(15) 0.0273(14) -0.0055(12) 0.0026(12) 0.0058(12)
C90 0.0383(16) 0.0349(16) 0.0321(16) -0.0062(13) -0.0009(13) 0.0017(13)
C91 0.0366(17) 0.053(2) 0.0348(17) -0.0081(15) 0.0000(14) -0.0038(15)
C92 0.0369(17) 0.072(3) 0.0326(18) -0.0009(17) -0.0030(14) 0.0009(18)
C93 0.0400(19) 0.073(3) 0.0330(18) 0.0127(18) 0.0044(15) 0.0101(18)
C94 0.0366(16) 0.048(2) 0.0314(16) 0.0053(14) 0.0065(13) 0.0053(14)
C95 0.051(2) 0.0281(15) 0.046(2) -0.0028(14) 0.0015(16) 0.0083(14)
C96 0.0335(15) 0.0357(15) 0.0327(16) 0.0018(13) 0.0048(12) 0.0034(13)
C97 0.0353(18) 0.068(3) 0.0394(19) -0.0047(18) 0.0051(15) -0.0086(17)
C98 0.0372(16) 0.0311(15) 0.0345(16) -0.0025(12) 0.0051(13) -0.0027(12)
C99 0.045(2) 0.105(4) 0.052(3) -0.027(3) 0.0122(19) -0.010(2)
C100 0.070(3) 0.125(5) 0.048(3) -0.025(3) 0.022(2) -0.027(4)
C101 0.077(3) 0.051(2) 0.0333(19) -0.0021(16) 0.0002(18) -0.016(2)
C102 0.057(2) 0.0357(17) 0.044(2) 0.0052(15) -0.0087(17) -0.0088(16)
C103 0.0412(18) 0.0422(18) 0.0395(19) 0.0030(14) 0.0024(14) -0.0032(15)
C104 0.0424(19) 0.069(3) 0.0347(18) -0.0102(17) -0.0068(15) -0.0172(18)
C105 0.085(3) 0.042(2) 0.0355(19) -0.0108(16) 0.0016(19) -0.032(2)
C106 0.064(2) 0.0417(19) 0.0352(18) -0.0152(15) -0.0059(17) 0.0025(18)
C107 0.0489(18) 0.046(2) 0.0306(15) -0.0056(15) 0.0032(13) -0.0096(16)
C108 0.0487(19) 0.056(2) 0.0252(15) 0.0014(14) -0.0066(14) -0.0024(17)
Cl3 0.092(6) 0.104(6) 0.111(7) -0.027(5) 0.012(5) 0.012(5)
Cl4 0.098(6) 0.148(9) 0.072(5) 0.009(5) 0.012(4) -0.060(6)
C110 0.073(10) 0.079(10) 0.057(9) -0.014(8) 0.019(9) -0.011(9)
Cl5 0.0697(9) 0.0447(7) 0.0654(9) -0.0122(6) 0.0081(7) 0.0090(6)
Cl6 0.0507(8) 0.136(2) 0.0491(9) 0.0181(10) 0.0061(7) 0.0266(10)
C109 0.045(3) 0.052(3) 0.057(3) -0.011(2) 0.002(3) 0.010(2)
Cl7 0.0531(8) 0.0878(12) 0.0927(12) -0.0371(10) -0.0105(8) 0.0198(8)
Cl8 0.0621(8) 0.0679(9) 0.0477(8) 0.0034(6) -0.0036(6) -0.0192(7)
C112 0.052(3) 0.049(3) 0.042(3) -0.005(2) 0.007(2) -0.006(2)
Cl9 0.084(6) 0.080(6) 0.114(9) -0.010(6) 0.012(5) 0.018(5)
Cl10 0.071(6) 0.164(13) 0.068(6) 0.033(8) 0.020(5) 0.029(8)
C111 0.051(15) 0.074(15) 0.076(15) 0.002(13) 0.018(13) 0.014(13)

loop_
_atom_type_symbol
_atom_type_description
_atom_type_scat_dispersion_real
_atom_type_scat_dispersion_imag
_atom_type_scat_source
C C 0.0181 0.0091 'International Tables Vol C Tables 4.2.6.8 and 6.1.1.4'
H H 0.0000 0.0000 'International Tables Vol C Tables 4.2.6.8 and 6.1.1.4'
Cl Cl 0.3639 0.7018 'International Tables Vol C Tables 4.2.6.8 and 6.1.1.4'
N N 0.0311 0.0180 'International Tables Vol C Tables 4.2.6.8 and 6.1.1.4'
Ni Ni -3.0029 0.5091 'International Tables Vol C Tables 4.2.6.8 and 6.1.1.4'

loop_
_exptl_crystal_face_index_h
_exptl_crystal_face_index_k
_exptl_crystal_face_index_l
_exptl_crystal_face_perp_dist
7 7 2 0.1420
-7 -6 -2 0.1207
-1 9 -7 0.0588
7 -8 -2 0.0669
-3 -2 -8 0.1043
-7 8 2 0.0332
-6 -5 7 0.0409
6 5 -7 0.0409
4 -14 0 0.0874
-3 14 1 0.0701
0 13 5 0.1260
4 7 7 0.1783
-5 2 8 0.0869
8 -3 -4 0.0410
-1 1 10 0.1413
-3 -14 -1 0.1172
2 -13 -5 0.1053

loop_
_geom_angle_atom_site_label_1
_geom_angle_atom_site_label_2
_geom_angle_atom_site_label_3
_geom_angle
C1 Ni1 C50 168.30(19)
C1 Ni1 C53 108.23(14)
C50 Ni1 C53 64.55(16)
C1 Ni1 C52 104.68(15)
C50 Ni1 C52 63.77(19)
C53 Ni1 C52 39.72(17)
C1 Ni1 C54 140.33(15)
C50 Ni1 C54 38.41(19)
C53 Ni1 C54 38.40(15)
C52 Ni1 C54 64.63(17)
C1 Ni1 Cl1 94.84(9)
C50 Ni1 Cl1 95.01(13)
C53 Ni1 Cl1 151.26(11)
C52 Ni1 Cl1 149.26(13)
C54 Ni1 Cl1 113.20(12)
C1 Ni1 C51 131.02(19)
C50 Ni1 C51 38.3(2)
C53 Ni1 C51 64.70(17)
C52 Ni1 C51 37.39(19)
C54 Ni1 C51 64.22(19)
Cl1 Ni1 C51 112.36(15)
C1 N1 C3 111.8(3)
C1 N1 C4 124.8(3)
C3 N1 C4 123.4(3)
C1 N2 C2 111.3(2)
C1 N2 C27 127.1(2)
C2 N2 C27 121.6(2)
N1 C1 N2 103.7(2)
N1 C1 Ni1 127.3(2)
N2 C1 Ni1 128.6(2)
C3 C2 N2 106.4(3)
C3 C2 H2 126.8
N2 C2 H2 126.8
C2 C3 N1 106.8(3)
C2 C3 H3 126.6
N1 C3 H3 126.6
C9 C4 C5 122.6(3)
C9 C4 N1 118.5(3)
C5 C4 N1 118.9(3)
C6 C5 C4 117.7(3)
C6 C5 C10 121.6(3)
C4 C5 C10 120.7(3)
C5 C6 C7 121.5(3)
C5 C6 H6 119.3
C7 C6 H6 119.3
C8 C7 C6 119.0(3)
C8 C7 C18 120.2(3)
C6 C7 C18 120.8(3)
C9 C8 C7 121.7(3)
C9 C8 H8 119.1
C7 C8 H8 119.1
C8 C9 C4 117.4(3)
C8 C9 C19 119.8(3)
C4 C9 C19 122.7(3)
C12 C10 C5 113.7(3)
C12 C10 C11 112.0(3)
C5 C10 C11 109.5(3)
C12 C10 H10 107.1
C5 C10 H10 107.1
C11 C10 H10 107.1
C10 C11 H11A 109.5
C10 C11 H11B 109.5
H11A C11 H11B 109.5
C10 C11 H11C 109.5
H11A C11 H11C 109.5
H11B C11 H11C 109.5
C13 C12 C17 118.4(3)
C13 C12 C10 122.5(3)
C17 C12 C10 119.1(3)
C12 C13 C14 120.2(4)
C12 C13 H13 119.9
C14 C13 H13 119.9
C15 C14 C13 120.7(4)
C15 C14 H14 119.6
C13 C14 H14 119.6
C16 C15 C14 119.1(4)
C16 C15 H15 120.4
C14 C15 H15 120.4
C15 C16 C17 120.8(4)
C15 C16 H16 119.6
C17 C16 H16 119.6
C16 C17 C12 120.8(4)
C16 C17 H17 119.6
C12 C17 H17 119.6
C7 C18 H18A 109.5
C7 C18 H18B 109.5
H18A C18 H18B 109.5
C7 C18 H18C 109.5
H18A C18 H18C 109.5
H18B C18 H18C 109.5
C9 C19 C21 110.7(3)
C9 C19 C20 112.3(3)
C21 C19 C20 111.1(3)
C9 C19 H19 107.5
C21 C19 H19 107.5
C20 C19 H19 107.5
C19 C20 H20A 109.5
C19 C20 H20B 109.5
H20A C20 H20B 109.5
C19 C20 H20C 109.5
H20A C20 H20C 109.5
H20B C20 H20C 109.5
C26 C21 C22 117.5(4)
C26 C21 C19 121.9(4)
C22 C21 C19 120.6(4)
C23 C22 C21 121.1(4)
C23 C22 H22 119.4
C21 C22 H22 119.4
C24 C23 C22 120.6(5)
C24 C23 H23 119.7
C22 C23 H23 119.7
C23 C24 C25 118.7(5)
C23 C24 H24 120.6
C25 C24 H24 120.6
C24 C25 C26 120.6(5)
C24 C25 H25 119.7
C26 C25 H25 119.7
C21 C26 C25 121.5(4)
C21 C26 H26 119.3
C25 C26 H26 119.3
C32 C27 C28 122.1(3)
C32 C27 N2 119.2(3)
C28 C27 N2 118.5(3)
C29 C28 C27 118.0(3)
C29 C28 C42 120.0(3)
C27 C28 C42 121.6(3)
C30 C29 C28 121.5(3)
C30 C29 H29 119.2
C28 C29 H29 119.2
C29 C30 C31 118.9(3)
C29 C30 C41 120.6(3)
C31 C30 C41 120.5(3)
C30 C31 C32 121.7(3)
C30 C31 H31 119.2
C32 C31 H31 119.2
C27 C32 C31 117.8(3)
C27 C32 C33 120.7(3)
C31 C32 C33 121.4(3)
C32 C33 C35 113.1(3)
C32 C33 C34 112.1(3)
C35 C33 C34 109.7(3)
C32 C33 H33 107.2
C35 C33 H33 107.2
C34 C33 H33 107.2
C33 C34 H34A 109.5
C33 C34 H34B 109.5
H34A C34 H34B 109.5
C33 C34 H34C 109.5
H34A C34 H34C 109.5
H34B C34 H34C 109.5
C36 C35 C40 118.3(3)
C36 C35 C33 123.6(3)
C40 C35 C33 118.1(3)
C35 C36 C37 120.8(3)
C35 C36 H36 119.6
C37 C36 H36 119.6
C38 C37 C36 120.1(3)
C38 C37 H37 120.0
C36 C37 H37 120.0
C37 C38 C39 119.6(3)
C37 C38 H38 120.2
C39 C38 H38 120.2
C38 C39 C40 120.6(3)
C38 C39 H39 119.7
C40 C39 H39 119.7
C39 C40 C35 120.7(3)
C39 C40 H40 119.6
C35 C40 H40 119.6
C30 C41 H41A 109.5
C30 C41 H41B 109.5
H41A C41 H41B 109.5
C30 C41 H41C 109.5
H41A C41 H41C 109.5
H41B C41 H41C 109.5
C28 C42 C43 108.0(3)
C28 C42 C44 113.5(3)
C43 C42 C44 114.2(3)
C28 C42 H42 106.9
C43 C42 H42 106.9
C44 C42 H42 106.9
C42 C43 H43A 109.5
C42 C43 H43B 109.5
H43A C43 H43B 109.5
C42 C43 H43C 109.5
H43A C43 H43C 109.5
H43B C43 H43C 109.5
C49 C44 C45 116.5(4)
C49 C44 C42 122.4(3)
C45 C44 C42 121.0(4)
C46 C45 C44 121.0(5)
C46 C45 H45 119.5
C44 C45 H45 119.5
C47 C46 C45 120.4(5)
C47 C46 H46 119.8
C45 C46 H46 119.8
C48 C47 C46 118.2(4)
C48 C47 H47 120.9
C46 C47 H47 120.9
C47 C48 C49 122.2(4)
C47 C48 H48 118.9
C49 C48 H48 118.9
C44 C49 C48 121.0(4)
C44 C49 H49 119.5
C48 C49 H49 119.5
C54 C50 C51 110.2(4)
C54 C50 Ni1 72.5(2)
C51 C50 Ni1 74.0(2)
C54 C50 H50 124.9
C51 C50 H50 124.9
Ni1 C50 H50 120.3
C52 C51 C50 106.1(4)
C52 C51 Ni1 68.6(2)
C50 C51 Ni1 67.7(2)
C52 C51 H51 127.0
C50 C51 H51 127.0
Ni1 C51 H51 128.3
C51 C52 C53 109.4(4)
C51 C52 Ni1 74.0(3)
C53 C52 Ni1 69.7(2)
C51 C52 H52 125.3
C53 C52 H52 125.3
Ni1 C52 H52 122.5
C54 C53 C52 107.1(4)
C54 C53 Ni1 72.4(2)
C52 C53 Ni1 70.5(2)
C54 C53 H53 126.5
C52 C53 H53 126.5
Ni1 C53 H53 122.3
C50 C54 C53 106.9(4)
C50 C54 Ni1 69.1(2)
C53 C54 Ni1 69.2(2)
C50 C54 H54 126.5
C53 C54 H54 126.5
Ni1 C54 H54 126.7
C55 Ni2 C107 105.80(14)
C55 Ni2 C104 170.49(16)
C107 Ni2 C104 64.98(16)
C55 Ni2 C106 106.64(16)
C107 Ni2 C106 40.00(16)
C104 Ni2 C106 65.00(18)
C55 Ni2 C108 135.29(15)
C107 Ni2 C108 38.60(16)
C104 Ni2 C108 38.29(16)
C106 Ni2 C108 65.29(16)
C55 Ni2 C105 136.64(18)
C107 Ni2 C105 64.87(16)
C104 Ni2 C105 38.69(19)
C106 Ni2 C105 38.01(19)
C108 Ni2 C105 64.17(17)
C55 Ni2 Cl2 95.55(10)
C107 Ni2 Cl2 153.92(12)
C104 Ni2 Cl2 93.96(13)
C106 Ni2 Cl2 145.59(14)
C108 Ni2 Cl2 115.33(12)
C105 Ni2 Cl2 108.88(14)
C55 N3 C57 111.6(3)
C55 N3 C58 124.3(3)
C57 N3 C58 124.0(3)
C55 N4 C56 111.5(3)
C55 N4 C81 126.0(3)
C56 N4 C81 122.2(3)
N4 C55 N3 103.5(3)
N4 C55 Ni2 128.1(2)
N3 C55 Ni2 128.1(2)
C57 C56 N4 106.6(3)
C57 C56 H56 126.7
N4 C56 H56 126.7
C56 C57 N3 106.8(3)
C56 C57 H57 126.6
N3 C57 H57 126.6
C63 C58 C59 122.6(3)
C63 C58 N3 118.9(3)
C59 C58 N3 118.5(3)
C60 C59 C58 117.2(3)
C60 C59 C64 121.6(3)
C58 C59 C64 121.2(3)
C59 C60 C61 122.0(3)
C59 C60 H60 119.0
C61 C60 H60 119.0
C62 C61 C60 118.6(3)
C62 C61 C72 120.5(3)
C60 C61 C72 120.9(3)
C61 C62 C63 121.8(3)
C61 C62 H62 119.1
C63 C62 H62 119.1
C58 C63 C62 117.8(3)
C58 C63 C73 121.7(3)
C62 C63 C73 120.6(3)
C66 C64 C59 113.7(3)
C66 C64 C65 112.4(3)
C59 C64 C65 110.0(3)
C66 C64 H64 106.8
C59 C64 H64 106.8
C65 C64 H64 106.8
C64 C65 H65A 109.5
C64 C65 H65B 109.5
H65A C65 H65B 109.5
C64 C65 H65C 109.5
H65A C65 H65C 109.5
H65B C65 H65C 109.5
C71 C66 C67 117.5(3)
C71 C66 C64 119.4(3)
C67 C66 C64 123.1(3)
C66 C67 C68 120.8(4)
C66 C67 H67 119.6
C68 C67 H67 119.6
C69 C68 C67 120.6(4)
C69 C68 H68 119.7
C67 C68 H68 119.7
C68 C69 C70 119.2(4)
C68 C69 H69 120.4
C70 C69 H69 120.4
C69 C70 C71 120.3(4)
C69 C70 H70 119.9
C71 C70 H70 119.9
C66 C71 C70 121.5(3)
C66 C71 H71 119.2
C70 C71 H71 119.2
C61 C72 H72A 109.5
C61 C72 H72B 109.5
H72A C72 H72B 109.5
C61 C72 H72C 109.5
H72A C72 H72C 109.5
H72B C72 H72C 109.5
C75 C73 C63 112.2(3)
C75 C73 C74 111.2(3)
C63 C73 C74 112.1(3)
C75 C73 H73 107.0
C63 C73 H73 107.0
C74 C73 H73 107.0
C73 C74 H74A 109.5
C73 C74 H74B 109.5
H74A C74 H74B 109.5
C73 C74 H74C 109.5
H74A C74 H74C 109.5
H74B C74 H74C 109.5
C76 C75 C80 117.8(4)
C76 C75 C73 120.8(4)
C80 C75 C73 121.4(4)
C77 C76 C75 121.1(4)
C77 C76 H76 119.5
C75 C76 H76 119.5
C78 C77 C76 120.6(4)
C78 C77 H77 119.7
C76 C77 H77 119.7
C77 C78 C79 118.9(5)
C77 C78 H78 120.6
C79 C78 H78 120.6
C80 C79 C78 120.6(5)
C80 C79 H79 119.7
C78 C79 H79 119.7
C79 C80 C75 121.0(4)
C79 C80 H80 119.5
C75 C80 H80 119.5
C82 C81 C86 122.2(3)
C82 C81 N4 118.7(3)
C86 C81 N4 118.9(3)
C81 C82 C83 117.8(3)
C81 C82 C96 121.6(3)
C83 C82 C96 120.3(3)
C84 C83 C82 121.7(3)
C84 C83 H83 119.1
C82 C83 H83 119.1
C83 C84 C85 118.4(3)
C83 C84 C95 120.8(3)
C85 C84 C95 120.8(3)
C86 C85 C84 122.2(3)
C86 C85 H85 118.9
C84 C85 H85 118.9
C85 C86 C81 117.5(3)
C85 C86 C87 122.1(3)
C81 C86 C87 120.3(3)
C86 C87 C89 112.5(3)
C86 C87 C88 112.9(3)
C89 C87 C88 110.0(3)
C86 C87 H87 107.0
C89 C87 H87 107.0
C88 C87 H87 107.0
C87 C88 H88A 109.5
C87 C88 H88B 109.5
H88A C88 H88B 109.5
C87 C88 H88C 109.5
H88A C88 H88C 109.5
H88B C88 H88C 109.5
C90 C89 C94 118.6(3)
C90 C89 C87 123.7(3)
C94 C89 C87 117.8(3)
C89 C90 C91 120.9(3)
C89 C90 H90 119.6
C91 C90 H90 119.6
C90 C91 C92 119.5(4)
C90 C91 H91 120.2
C92 C91 H91 120.2
C93 C92 C91 119.9(3)
C93 C92 H92 120.0
C91 C92 H92 120.0
C94 C93 C92 119.5(4)
C94 C93 H93 120.2
C92 C93 H93 120.2
C93 C94 C89 121.6(4)
C93 C94 H94 119.2
C89 C94 H94 119.2
C84 C95 H95A 109.5
C84 C95 H95B 109.5
H95A C95 H95B 109.5
C84 C95 H95C 109.5
H95A C95 H95C 109.5
H95B C95 H95C 109.5
C82 C96 C98 115.0(3)
C82 C96 C97 108.0(3)
C98 C96 C97 112.9(3)
C82 C96 H96 106.8
C98 C96 H96 106.8
C97 C96 H96 106.8
C96 C97 H97A 109.5
C96 C97 H97B 109.5
H97A C97 H97B 109.5
C96 C97 H97C 109.5
H97A C97 H97C 109.5
H97B C97 H97C 109.5
C99 C98 C103 117.4(4)
C99 C98 C96 117.8(4)
C103 C98 C96 124.5(3)
C98 C99 C100 121.8(5)
C98 C99 H99 119.1
C100 C99 H99 119.1
C101 C100 C99 119.9(5)
C101 C100 H100 120.0
C99 C100 H100 120.0
C102 C101 C100 118.7(4)
C102 C101 H101 120.6
C100 C101 H101 120.6
C101 C102 C103 121.0(4)
C101 C102 H102 119.5
C103 C102 H102 119.5
C98 C103 C102 121.0(4)
C98 C103 H103 119.5
C102 C103 H103 119.5
C108 C104 C105 109.4(4)
C108 C104 Ni2 72.5(2)
C105 C104 Ni2 73.4(2)
C108 C104 H104 125.3
C105 C104 H104 125.3
Ni2 C104 H104 120.5
C106 C105 C104 107.5(4)
C106 C105 Ni2 69.3(2)
C104 C105 Ni2 67.9(2)
C106 C105 H105 126.2
C104 C105 H105 126.2
Ni2 C105 H105 128.0
C105 C106 C107 107.0(4)
C105 C106 Ni2 72.7(2)
C107 C106 Ni2 68.5(2)
C105 C106 H106 126.5
C107 C106 H106 126.5
Ni2 C106 H106 124.0
C108 C107 C106 108.4(4)
C108 C107 Ni2 72.9(2)
C106 C107 Ni2 71.5(2)
C108 C107 H107 125.8
C106 C107 H107 125.8
Ni2 C107 H107 121.5
C104 C108 C107 107.3(4)
C104 C108 Ni2 69.2(2)
C107 C108 Ni2 68.5(2)
C104 C108 H108 126.3
C107 C108 H108 126.3
Ni2 C108 H108 127.6
Cl3 C110 Cl4 117.8(16)
Cl3 C110 H11D 107.9
Cl4 C110 H11D 107.9
Cl3 C110 H11E 107.9
Cl4 C110 H11E 107.9
H11D C110 H11E 107.2
Cl6 C109 Cl5 113.7(4)
Cl6 C109 H10A 108.8
Cl5 C109 H10A 108.8
Cl6 C109 H10B 108.8
Cl5 C109 H10B 108.8
H10A C109 H10B 107.7
Cl7 C112 Cl8 112.1(3)
Cl7 C112 H11F 109.2
Cl8 C112 H11F 109.2
Cl7 C112 H11G 109.2
Cl8 C112 H11G 109.2
H11F C112 H11G 107.9
Cl10 C111 Cl9 113.7(17)
Cl10 C111 H11H 108.8
Cl9 C111 H11H 108.8
Cl10 C111 H11I 108.8
Cl9 C111 H11I 108.8
H11H C111 H11I 107.7

loop_
_geom_bond_atom_site_label_1
_geom_bond_atom_site_label_2
_geom_bond_distance
Ni1 C1 1.899(3)
Ni1 C50 2.111(4)
Ni1 C53 2.113(4)
Ni1 C52 2.124(4)
Ni1 C54 2.155(3)
Ni1 Cl1 2.1931(10)
Ni1 C51 2.193(4)
N1 C1 1.364(4)
N1 C3 1.380(4)
N1 C4 1.446(4)
N2 C1 1.368(4)
N2 C2 1.392(4)
N2 C27 1.443(4)
C2 C3 1.354(4)
C2 H2 0.9500
C3 H3 0.9500
C4 C9 1.398(5)
C4 C5 1.407(4)
C5 C6 1.389(4)
C5 C10 1.533(4)
C6 C7 1.396(5)
C6 H6 0.9500
C7 C8 1.396(5)
C7 C18 1.500(5)
C8 C9 1.395(5)
C8 H8 0.9500
C9 C19 1.529(5)
C10 C12 1.524(4)
C10 C11 1.539(5)
C10 H10 1.0000
C11 H11A 0.9800
C11 H11B 0.9800
C11 H11C 0.9800
C12 C13 1.393(5)
C12 C17 1.397(5)
C13 C14 1.393(6)
C13 H13 0.9500
C14 C15 1.384(7)
C14 H14 0.9500
C15 C16 1.378(6)
C15 H15 0.9500
C16 C17 1.381(5)
C16 H16 0.9500
C17 H17 0.9500
C18 H18A 0.9800
C18 H18B 0.9800
C18 H18C 0.9800
C19 C21 1.534(6)
C19 C20 1.539(5)
C19 H19 1.0000
C20 H20A 0.9800
C20 H20B 0.9800
C20 H20C 0.9800
C21 C26 1.380(6)
C21 C22 1.397(6)
C22 C23 1.390(7)
C22 H22 0.9500
C23 C24 1.375(8)
C23 H23 0.9500
C24 C25 1.386(7)
C24 H24 0.9500
C25 C26 1.388(7)
C25 H25 0.9500
C26 H26 0.9500
C27 C32 1.394(4)
C27 C28 1.402(4)
C28 C29 1.394(4)
C28 C42 1.516(4)
C29 C30 1.389(5)
C29 H29 0.9500
C30 C31 1.394(5)
C30 C41 1.509(5)
C31 C32 1.395(4)
C31 H31 0.9500
C32 C33 1.515(4)
C33 C35 1.523(4)
C33 C34 1.528(5)
C33 H33 1.0000
C34 H34A 0.9800
C34 H34B 0.9800
C34 H34C 0.9800
C35 C36 1.392(4)
C35 C40 1.398(5)
C36 C37 1.399(5)
C36 H36 0.9500
C37 C38 1.380(5)
C37 H37 0.9500
C38 C39 1.383(6)
C38 H38 0.9500
C39 C40 1.385(5)
C39 H39 0.9500
C40 H40 0.9500
C41 H41A 0.9800
C41 H41B 0.9800
C41 H41C 0.9800
C42 C43 1.528(5)
C42 C44 1.532(5)
C42 H42 1.0000
C43 H43A 0.9800
C43 H43B 0.9800
C43 H43C 0.9800
C44 C49 1.371(6)
C44 C45 1.398(6)
C45 C46 1.393(7)
C45 H45 0.9500
C46 C47 1.376(7)
C46 H46 0.9500
C47 C48 1.338(7)
C47 H47 0.9500
C48 C49 1.389(6)
C48 H48 0.9500
C49 H49 0.9500
C50 C54 1.404(7)
C50 C51 1.414(8)
C50 H50 0.9500
C51 C52 1.385(7)
C51 H51 0.9500
C52 C53 1.440(6)
C52 H52 0.9500
C53 C54 1.404(6)
C53 H53 0.9500
C54 H54 0.9500
Ni2 C55 1.892(3)
Ni2 C107 2.097(4)
Ni2 C104 2.110(4)
Ni2 C106 2.138(4)
Ni2 C108 2.154(3)
Ni2 C105 2.182(4)
Ni2 Cl2 2.1921(10)
N3 C55 1.371(4)
N3 C57 1.384(4)
N3 C58 1.443(4)
N4 C55 1.365(4)
N4 C56 1.391(4)
N4 C81 1.443(4)
C56 C57 1.351(4)
C56 H56 0.9500
C57 H57 0.9500
C58 C63 1.392(5)
C58 C59 1.411(5)
C59 C60 1.397(4)
C59 C64 1.518(5)
C60 C61 1.399(5)
C60 H60 0.9500
C61 C62 1.393(5)
C61 C72 1.505(5)
C62 C63 1.400(5)
C62 H62 0.9500
C63 C73 1.533(5)
C64 C66 1.518(5)
C64 C65 1.536(5)
C64 H64 1.0000
C65 H65A 0.9800
C65 H65B 0.9800
C65 H65C 0.9800
C66 C71 1.389(5)
C66 C67 1.396(5)
C67 C68 1.402(6)
C67 H67 0.9500
C68 C69 1.372(7)
C68 H68 0.9500
C69 C70 1.385(6)
C69 H69 0.9500
C70 C71 1.392(5)
C70 H70 0.9500
C71 H71 0.9500
C72 H72A 0.9800
C72 H72B 0.9800
C72 H72C 0.9800
C73 C75 1.522(6)
C73 C74 1.544(5)
C73 H73 1.0000
C74 H74A 0.9800
C74 H74B 0.9800
C74 H74C 0.9800
C75 C76 1.398(6)
C75 C80 1.399(6)
C76 C77 1.389(7)
C76 H76 0.9500
C77 C78 1.378(8)
C77 H77 0.9500
C78 C79 1.401(7)
C78 H78 0.9500
C79 C80 1.379(7)
C79 H79 0.9500
C80 H80 0.9500
C81 C82 1.394(5)
C81 C86 1.399(5)
C82 C83 1.397(4)
C82 C96 1.517(5)
C83 C84 1.388(5)
C83 H83 0.9500
C84 C85 1.392(5)
C84 C95 1.507(4)
C85 C86 1.390(4)
C85 H85 0.9500
C86 C87 1.515(4)
C87 C89 1.522(4)
C87 C88 1.534(5)
C87 H87 1.0000
C88 H88A 0.9800
C88 H88B 0.9800
C88 H88C 0.9800
C89 C90 1.389(5)
C89 C94 1.395(5)
C90 C91 1.394(5)
C90 H90 0.9500
C91 C92 1.397(6)
C91 H91 0.9500
C92 C93 1.396(7)
C92 H92 0.9500
C93 C94 1.377(6)
C93 H93 0.9500
C94 H94 0.9500
C95 H95A 0.9800
C95 H95B 0.9800
C95 H95C 0.9800
C96 C98 1.530(5)
C96 C97 1.536(5)
C96 H96 1.0000
C97 H97A 0.9800
C97 H97B 0.9800
C97 H97C 0.9800
C98 C99 1.363(6)
C98 C103 1.379(5)
C99 C100 1.405(8)
C99 H99 0.9500
C100 C101 1.373(8)
C100 H100 0.9500
C101 C102 1.359(7)
C101 H101 0.9500
C102 C103 1.398(6)
C102 H102 0.9500
C103 H103 0.9500
C104 C108 1.399(6)
C104 C105 1.423(7)
C104 H104 0.9500
C105 C106 1.407(7)
C105 H105 0.9500
C106 C107 1.449(6)
C106 H106 0.9500
C107 C108 1.406(6)
C107 H107 0.9500
C108 H108 0.9500
Cl3 C110 1.66(2)
Cl4 C110 1.689(18)
C110 H11D 0.9900
C110 H11E 0.9900
Cl5 C109 1.755(6)
Cl6 C109 1.720(7)
C109 H10A 0.9900
C109 H10B 0.9900
Cl7 C112 1.746(6)
Cl8 C112 1.758(5)
C112 H11F 0.9900
C112 H11G 0.9900
Cl9 C111 1.75(2)
Cl10 C111 1.71(2)
C111 H11H 0.9900
C111 H11I 0.9900

loop_
_geom_torsion_atom_site_label_1
_geom_torsion_atom_site_label_2
_geom_torsion_atom_site_label_3
_geom_torsion_atom_site_label_4
_geom_torsion
C3 N1 C1 N2 1.1(3)
C4 N1 C1 N2 -178.1(3)
C3 N1 C1 Ni1 -171.8(2)
C4 N1 C1 Ni1 9.0(4)
C2 N2 C1 N1 -1.1(3)
C27 N2 C1 N1 177.5(3)
C2 N2 C1 Ni1 171.7(2)
C27 N2 C1 Ni1 -9.7(5)
C50 Ni1 C1 N1 -35.3(10)
C53 Ni1 C1 N1 -85.5(3)
C52 Ni1 C1 N1 -44.2(3)
C54 Ni1 C1 N1 -112.0(3)
Cl1 Ni1 C1 N1 111.8(3)
C51 Ni1 C1 N1 -13.6(4)
C50 Ni1 C1 N2 153.5(8)
C53 Ni1 C1 N2 103.3(3)
C52 Ni1 C1 N2 144.7(3)
C54 Ni1 C1 N2 76.9(4)
Cl1 Ni1 C1 N2 -59.3(3)
C51 Ni1 C1 N2 175.3(3)
C1 N2 C2 C3 0.7(4)
C27 N2 C2 C3 -178.0(3)
N2 C2 C3 N1 0.0(4)
C1 N1 C3 C2 -0.7(4)
C4 N1 C3 C2 178.5(3)
C1 N1 C4 C9 101.5(4)
C3 N1 C4 C9 -77.7(4)
C1 N1 C4 C5 -77.7(4)
C3 N1 C4 C5 103.2(4)
C9 C4 C5 C6 -1.8(5)
N1 C4 C5 C6 177.3(3)
C9 C4 C5 C10 175.8(3)
N1 C4 C5 C10 -5.1(5)
C4 C5 C6 C7 0.1(5)
C10 C5 C6 C7 -177.5(3)
C5 C6 C7 C8 0.7(6)
C5 C6 C7 C18 179.9(4)
C6 C7 C8 C9 0.2(6)
C18 C7 C8 C9 -179.0(4)
C7 C8 C9 C4 -1.8(6)
C7 C8 C9 C19 177.2(4)
C5 C4 C9 C8 2.6(5)
N1 C4 C9 C8 -176.5(3)
C5 C4 C9 C19 -176.3(3)
N1 C4 C9 C19 4.6(5)
C6 C5 C10 C12 -21.4(4)
C4 C5 C10 C12 161.1(3)
C6 C5 C10 C11 104.7(4)
C4 C5 C10 C11 -72.8(4)
C5 C10 C12 C13 92.9(4)
C11 C10 C12 C13 -31.9(4)
C5 C10 C12 C17 -89.8(4)
C11 C10 C12 C17 145.4(3)
C17 C12 C13 C14 -0.9(5)
C10 C12 C13 C14 176.3(3)
C12 C13 C14 C15 0.7(6)
C13 C14 C15 C16 0.3(6)
C14 C15 C16 C17 -1.1(6)
C15 C16 C17 C12 0.9(6)
C13 C12 C17 C16 0.2(5)
C10 C12 C17 C16 -177.2(3)
C8 C9 C19 C21 -75.4(4)
C4 C9 C19 C21 103.5(4)
C8 C9 C19 C20 49.5(5)
C4 C9 C19 C20 -131.6(4)
C9 C19 C21 C26 68.0(4)
C20 C19 C21 C26 -57.5(5)
C9 C19 C21 C22 -112.9(4)
C20 C19 C21 C22 121.5(4)
C26 C21 C22 C23 -1.8(6)
C19 C21 C22 C23 179.1(4)
C21 C22 C23 C24 1.9(7)
C22 C23 C24 C25 -0.8(7)
C23 C24 C25 C26 -0.4(7)
C22 C21 C26 C25 0.6(6)
C19 C21 C26 C25 179.7(4)
C24 C25 C26 C21 0.4(7)
C1 N2 C27 C32 103.7(4)
C2 N2 C27 C32 -77.8(4)
C1 N2 C27 C28 -80.5(4)
C2 N2 C27 C28 98.0(4)
C32 C27 C28 C29 -2.7(5)
N2 C27 C28 C29 -178.4(3)
C32 C27 C28 C42 170.1(3)
N2 C27 C28 C42 -5.6(4)
C27 C28 C29 C30 0.3(5)
C42 C28 C29 C30 -172.6(3)
C28 C29 C30 C31 1.9(5)
C28 C29 C30 C41 -177.3(4)
C29 C30 C31 C32 -1.8(5)
C41 C30 C31 C32 177.4(3)
C28 C27 C32 C31 2.8(4)
N2 C27 C32 C31 178.5(3)
C28 C27 C32 C33 -174.4(3)
N2 C27 C32 C33 1.3(4)
C30 C31 C32 C27 -0.4(5)
C30 C31 C32 C33 176.7(3)
C27 C32 C33 C35 88.8(3)
C31 C32 C33 C35 -88.3(4)
C27 C32 C33 C34 -146.5(3)
C31 C32 C33 C34 36.4(4)
C32 C33 C35 C36 12.7(4)
C34 C33 C35 C36 -113.3(4)
C32 C33 C35 C40 -168.1(3)
C34 C33 C35 C40 65.9(4)
C40 C35 C36 C37 0.5(5)
C33 C35 C36 C37 179.7(3)
C35 C36 C37 C38 -1.2(5)
C36 C37 C38 C39 0.6(6)
C37 C38 C39 C40 0.5(6)
C38 C39 C40 C35 -1.1(6)
C36 C35 C40 C39 0.6(5)
C33 C35 C40 C39 -178.6(3)
C29 C28 C42 C43 80.0(4)
C27 C28 C42 C43 -92.6(4)
C29 C28 C42 C44 -47.7(4)
C27 C28 C42 C44 139.7(3)
C28 C42 C44 C49 -38.7(5)
C43 C42 C44 C49 -163.1(4)
C28 C42 C44 C45 141.5(4)
C43 C42 C44 C45 17.1(5)
C49 C44 C45 C46 -7.6(8)
C42 C44 C45 C46 172.3(5)
C44 C45 C46 C47 1.1(9)
C45 C46 C47 C48 5.6(8)
C46 C47 C48 C49 -5.7(8)
C45 C44 C49 C48 7.5(7)
C42 C44 C49 C48 -172.3(4)
C47 C48 C49 C44 -1.0(8)
C54 C50 C51 C52 5.9(5)
Ni1 C50 C51 C52 -58.1(3)
C54 C50 C51 Ni1 63.9(3)
C50 C51 C52 C53 -3.7(4)
Ni1 C51 C52 C53 -61.2(3)
C50 C51 C52 Ni1 57.5(3)
C51 C52 C53 C54 0.2(4)
Ni1 C52 C53 C54 -63.6(3)
C51 C52 C53 Ni1 63.9(3)
C51 C50 C54 C53 -5.8(4)
Ni1 C50 C54 C53 59.1(3)
C51 C50 C54 Ni1 -64.9(3)
C52 C53 C54 C50 3.3(4)
Ni1 C53 C54 C50 -59.1(3)
C52 C53 C54 Ni1 62.4(2)
C56 N4 C55 N3 -0.8(4)
C81 N4 C55 N3 173.8(3)
C56 N4 C55 Ni2 172.8(2)
C81 N4 C55 Ni2 -12.6(5)
C57 N3 C55 N4 0.7(4)
C58 N3 C55 N4 -177.2(3)
C57 N3 C55 Ni2 -172.9(2)
C58 N3 C55 Ni2 9.2(5)
C107 Ni2 C55 N4 103.5(3)
C106 Ni2 C55 N4 145.2(3)
C108 Ni2 C55 N4 73.8(4)
C105 Ni2 C55 N4 173.5(3)
Cl2 Ni2 C55 N4 -61.4(3)
C107 Ni2 C55 N3 -84.4(3)
C106 Ni2 C55 N3 -42.7(3)
C108 Ni2 C55 N3 -114.1(3)
C105 Ni2 C55 N3 -14.5(4)
Cl2 Ni2 C55 N3 110.7(3)
C55 N4 C56 C57 0.6(4)
C81 N4 C56 C57 -174.2(3)
N4 C56 C57 N3 -0.1(4)
C55 N3 C57 C56 -0.4(4)
C58 N3 C57 C56 177.5(3)
C55 N3 C58 C63 99.6(4)
C57 N3 C58 C63 -78.1(4)
C55 N3 C58 C59 -78.9(4)
C57 N3 C58 C59 103.5(4)
C63 C58 C59 C60 -2.2(5)
N3 C58 C59 C60 176.2(3)
C63 C58 C59 C64 175.1(3)
N3 C58 C59 C64 -6.5(5)
C58 C59 C60 C61 0.2(6)
C64 C59 C60 C61 -177.1(4)
C59 C60 C61 C62 1.3(6)
C59 C60 C61 C72 178.5(4)
C60 C61 C62 C63 -0.9(7)
C72 C61 C62 C63 -178.1(4)
C59 C58 C63 C62 2.6(6)
N3 C58 C63 C62 -175.8(3)
C59 C58 C63 C73 -176.9(3)
N3 C58 C63 C73 4.7(5)
C61 C62 C63 C58 -1.0(6)
C61 C62 C63 C73 178.5(4)
C60 C59 C64 C66 -22.3(5)
C58 C59 C64 C66 160.5(3)
C60 C59 C64 C65 104.7(4)
C58 C59 C64 C65 -72.6(4)
C59 C64 C66 C71 -86.7(4)
C65 C64 C66 C71 147.5(3)
C59 C64 C66 C67 94.8(4)
C65 C64 C66 C67 -30.9(5)
C71 C66 C67 C68 0.0(6)
C64 C66 C67 C68 178.5(4)
C66 C67 C68 C69 -0.4(7)
C67 C68 C69 C70 0.5(7)
C68 C69 C70 C71 -0.1(6)
C67 C66 C71 C70 0.4(5)
C64 C66 C71 C70 -178.2(3)
C69 C70 C71 C66 -0.3(6)
C58 C63 C73 C75 97.9(4)
C62 C63 C73 C75 -81.6(4)
C58 C63 C73 C74 -136.2(4)
C62 C63 C73 C74 44.4(5)
C63 C73 C75 C76 -119.1(4)
C74 C73 C75 C76 114.5(4)
C63 C73 C75 C80 62.6(4)
C74 C73 C75 C80 -63.8(4)
C80 C75 C76 C77 -2.0(6)
C73 C75 C76 C77 179.7(4)
C75 C76 C77 C78 2.3(6)
C76 C77 C78 C79 -1.4(7)
C77 C78 C79 C80 0.2(7)
C78 C79 C80 C75 0.1(7)
C76 C75 C80 C79 0.8(6)
C73 C75 C80 C79 179.1(4)
C55 N4 C81 C82 -80.0(4)
C56 N4 C81 C82 94.1(4)
C55 N4 C81 C86 104.6(4)
C56 N4 C81 C86 -81.4(4)
C86 C81 C82 C83 -2.0(5)
N4 C81 C82 C83 -177.2(3)
C86 C81 C82 C96 171.6(3)
N4 C81 C82 C96 -3.7(4)
C81 C82 C83 C84 -2.1(5)
C96 C82 C83 C84 -175.8(3)
C82 C83 C84 C85 4.0(5)
C82 C83 C84 C95 -174.4(3)
C83 C84 C85 C86 -2.0(5)
C95 C84 C85 C86 176.4(3)
C84 C85 C86 C81 -1.8(5)
C84 C85 C86 C87 175.2(3)
C82 C81 C86 C85 3.8(5)
N4 C81 C86 C85 179.1(3)
C82 C81 C86 C87 -173.2(3)
N4 C81 C86 C87 2.0(4)
C85 C86 C87 C89 -92.9(4)
C81 C86 C87 C89 84.0(4)
C85 C86 C87 C88 32.3(4)
C81 C86 C87 C88 -150.7(3)
C86 C87 C89 C90 18.3(4)
C88 C87 C89 C90 -108.5(4)
C86 C87 C89 C94 -162.7(3)
C88 C87 C89 C94 70.4(4)
C94 C89 C90 C91 1.5(5)
C87 C89 C90 C91 -179.5(3)
C89 C90 C91 C92 -1.1(6)
C90 C91 C92 C93 0.2(6)
C91 C92 C93 C94 0.3(7)
C92 C93 C94 C89 0.1(6)
C90 C89 C94 C93 -1.1(6)
C87 C89 C94 C93 179.9(3)
C81 C82 C96 C98 132.1(3)
C83 C82 C96 C98 -54.5(4)
C81 C82 C96 C97 -100.9(4)
C83 C82 C96 C97 72.5(4)
C82 C96 C98 C99 175.0(4)
C97 C96 C98 C99 50.5(5)
C82 C96 C98 C103 -10.8(5)
C97 C96 C98 C103 -135.3(4)
C103 C98 C99 C100 4.1(8)
C96 C98 C99 C100 178.8(5)
C98 C99 C100 C101 -3.1(10)
C99 C100 C101 C102 0.1(9)
C100 C101 C102 C103 1.7(7)
C99 C98 C103 C102 -2.2(6)
C96 C98 C103 C102 -176.5(3)
C101 C102 C103 C98 -0.7(6)
C108 C104 C105 C106 5.9(4)
Ni2 C104 C105 C106 -58.2(3)
C108 C104 C105 Ni2 64.1(3)
C104 C105 C106 C107 -2.9(4)
Ni2 C105 C106 C107 -60.2(2)
C104 C105 C106 Ni2 57.3(3)
C105 C106 C107 C108 -1.1(4)
Ni2 C106 C107 C108 -64.1(2)
C105 C106 C107 Ni2 62.9(3)
C105 C104 C108 C107 -6.6(4)
Ni2 C104 C108 C107 58.0(3)
C105 C104 C108 Ni2 -64.6(3)
C106 C107 C108 C104 4.7(4)
Ni2 C107 C108 C104 -58.4(3)
C106 C107 C108 Ni2 63.2(2)
